data_4302638
loop_
_publ_author_name
'Satyanarayan Sahoo'
'K. Hari Krishna Reddy'
'Rajendra S. Dhayal'
'Shaikh M. Mobin'
'V. Ramkumar'
'E. D. Jemmis'
'Sundargopal Ghosh'

_publ_section_title
;
Chlorinated Hypoelectronic Dimetallaborane Clusters: Synthesis,
Characterization, and Electronic Structures of (\h5-C5Me5W)2B5HnClm (n= 7,m=
2 and n= 8,m= 1)
;
_journal_name_full 'Inorganic Chemistry'
_journal_page_first 6509
_journal_page_last 6516
_journal_paper_doi 10.1021/ic900467d
_journal_volume 48
_journal_year 2009
_chemical_formula_moiety 'C20 H35 B5 Cl2 W2'
_chemical_formula_sum 'C20 H35 B5 Cl2 W2'
_chemical_formula_weight 768.13
_chemical_name_systematic
;
 ?
;
_space_group_IT_number 2
_symmetry_cell_setting triclinic
_symmetry_space_group_name_Hall '-P 1'
_symmetry_space_group_name_H-M 'P -1'
_atom_sites_solution_hydrogens geom
_atom_sites_solution_primary direct
_atom_sites_solution_secondary difmap
_audit_creation_method SHELXL-97
_cell_angle_alpha 99.239(4)
_cell_angle_beta 97.424(6)
_cell_angle_gamma 99.257(6)
_cell_formula_units_Z 2
_cell_length_a 8.8726(8)
_cell_length_b 9.6329(5)
_cell_length_c 15.0677(8)
_cell_measurement_reflns_used 9866
_cell_measurement_temperature 150(2)
_cell_measurement_theta_max 32.4612
_cell_measurement_theta_min 3.1903
_cell_volume 1238.57(15)
_computing_cell_refinement 'CrysAlis RED, Oxford Diffraction Ltd.,'
_computing_data_collection 'CrysAlis CCD, Oxford Diffraction Ltd.,'
_computing_data_reduction 'CrysAlis RED, Oxford Diffraction Ltd.,'
_computing_molecular_graphics Ortep3
_computing_publication_material Shelx97
_computing_structure_refinement 'SHELXL-97 (Sheldrick, 1997)'
_computing_structure_solution 'SHELXS-97 (Sheldrick, 1997)'
_diffrn_ambient_temperature 150(2)
_diffrn_detector_area_resol_mean 15.9948
_diffrn_measured_fraction_theta_full 0.987
_diffrn_measured_fraction_theta_max 0.987
_diffrn_measurement_device_type 'OXFORD DIFFRACTION XCALIBUR-S'
_diffrn_measurement_method \w/q-scan
_diffrn_radiation_monochromator graphite
_diffrn_radiation_source 'fine-focus sealed tube'
_diffrn_radiation_type MoK\a
_diffrn_radiation_wavelength 0.71073
_diffrn_reflns_av_R_equivalents 0.0206
_diffrn_reflns_av_sigmaI/netI 0.0221
_diffrn_reflns_limit_h_max 10
_diffrn_reflns_limit_h_min -10
_diffrn_reflns_limit_k_max 11
_diffrn_reflns_limit_k_min -11
_diffrn_reflns_limit_l_max 17
_diffrn_reflns_limit_l_min -17
_diffrn_reflns_number 10981
_diffrn_reflns_theta_full 25.00
_diffrn_reflns_theta_max 25.00
_diffrn_reflns_theta_min 3.20
_exptl_absorpt_coefficient_mu 9.501
_exptl_absorpt_correction_T_max 0.2402
_exptl_absorpt_correction_T_min 0.1761
_exptl_absorpt_correction_type multi-scan
_exptl_absorpt_process_details 'SADABS (Bruker, 1999)'
_exptl_crystal_colour orange
_exptl_crystal_density_diffrn 2.060
_exptl_crystal_density_method 'not measured'
_exptl_crystal_description block
_exptl_crystal_F_000 724
_exptl_crystal_size_max 0.28
_exptl_crystal_size_mid 0.26
_exptl_crystal_size_min 0.21
_refine_diff_density_max 1.521
_refine_diff_density_min -1.033
_refine_diff_density_rms 0.135
_refine_ls_extinction_method none
_refine_ls_goodness_of_fit_ref 1.086
_refine_ls_hydrogen_treatment mixed
_refine_ls_matrix_type full
_refine_ls_number_parameters 313
_refine_ls_number_reflns 4321
_refine_ls_number_restraints 1
_refine_ls_restrained_S_all 1.086
_refine_ls_R_factor_all 0.0325
_refine_ls_R_factor_gt 0.0249
_refine_ls_shift/su_max 0.001
_refine_ls_shift/su_mean 0.000
_refine_ls_structure_factor_coef Fsqd
_refine_ls_weighting_details 'calc w=1/[\s^2^(Fo^2^)+(0.0327P)^2^+3.6646P] where P=(Fo^2^+2Fc^2^)/3'
_refine_ls_weighting_scheme calc
_refine_ls_wR_factor_gt 0.0594
_refine_ls_wR_factor_ref 0.0640
_reflns_number_gt 3682
_reflns_number_total 4321
_reflns_threshold_expression >2sigma(I)
_cod_data_source_file ic900467d_si_002_3.cif
_cod_data_source_block compdi7
_cod_depositor_comments
;
The following automatic conversions were performed:
'_symmetry_cell_setting' value 'Triclinic' changed to 'triclinic'
according to '/home/saulius/struct/CIF-dictionaries/cif_core.dic'
dictionary named 'cif_core.dic' version 2.4.1 from 2010-06-29.

Automatic conversion script
Id: cif_fix_enum 1527 2010-12-29 10:47:43Z saulius 
;
_cod_original_cell_volume 1238.57(14)
_cod_database_code 4302638

loop_
_symmetry_equiv_pos_as_xyz
'x, y, z'
'-x, -y, -z'

loop_
_atom_site_label
_atom_site_type_symbol
_atom_site_fract_x
_atom_site_fract_y
_atom_site_fract_z
_atom_site_U_iso_or_equiv
_atom_site_adp_type
_atom_site_occupancy
_atom_site_symmetry_multiplicity
_atom_site_calc_flag
_atom_site_refinement_flags
_atom_site_disorder_assembly
_atom_site_disorder_group
W1 W 0.22885(2) 0.20587(2) 0.835457(15) 0.02323(8) Uani 1 1 d . A .
W2 W 0.38523(2) 0.34528(2) 0.712727(15) 0.02522(8) Uani 1 1 d . A .
B1 B 0.3509(7) 0.4406(7) 0.8583(4) 0.0241(13) Uani 1 1 d . . .
B2 B 0.1839(7) 0.3966(7) 0.7772(4) 0.0254(13) Uani 1 1 d . A .
B3 B 0.1392(8) 0.2422(8) 0.6988(5) 0.0293(15) Uani 1 1 d . . .
B4 B 0.2606(9) 0.1200(8) 0.6945(5) 0.0350(16) Uani 1 1 d . A .
B5 B 0.4359(8) 0.1437(7) 0.7696(5) 0.0345(16) Uani 1 1 d . . .
Cl1 Cl 0.3778(2) 0.60867(17) 0.93757(11) 0.0446(4) Uani 1 1 d . . .
Cl2A Cl 0.2050(3) -0.0442(2) 0.61067(18) 0.0447(9) Uani 0.654(6) 1 d P A 1
Cl2B Cl -0.0260(8) 0.2019(9) 0.6168(5) 0.045(3) Uani 0.227(6) 1 d P B 2
Cl2C Cl 0.5256(16) 0.0150(16) 0.7470(12) 0.051(5) Uani 0.119(6) 1 d P B 3
C1 C -0.0068(8) 0.0522(8) 0.8289(5) 0.0454(19) Uani 1 1 d . . .
C2 C -0.1175(11) -0.0157(13) 0.7438(6) 0.104(5) Uani 1 1 d . B .
H2A H -0.0608 -0.0564 0.6975 0.156 Uiso 1 1 calc R . .
H2B H -0.1702 0.0567 0.7212 0.156 Uiso 1 1 calc R . .
H2C H -0.1942 -0.0918 0.7569 0.156 Uiso 1 1 calc R . .
C3 C -0.0109(7) 0.1828(7) 0.8864(5) 0.0361(15) Uani 1 1 d . A .
C4 C -0.1259(10) 0.2776(11) 0.8752(8) 0.083(3) Uani 1 1 d . . .
H4A H -0.2067 0.2556 0.9121 0.125 Uiso 1 1 calc R B .
H4B H -0.1726 0.2619 0.8110 0.125 Uiso 1 1 calc R . .
H4C H -0.0743 0.3778 0.8951 0.125 Uiso 1 1 calc R . .
C5 C 0.1063(8) 0.1979(7) 0.9615(5) 0.0417(17) Uani 1 1 d . . .
C6 C 0.1426(14) 0.3204(12) 1.0422(6) 0.106(5) Uani 1 1 d . B .
H6A H 0.1279 0.4093 1.0215 0.160 Uiso 1 1 calc R . .
H6B H 0.2502 0.3301 1.0712 0.160 Uiso 1 1 calc R . .
H6C H 0.0734 0.3010 1.0862 0.160 Uiso 1 1 calc R . .
C7 C 0.1819(7) 0.0807(9) 0.9504(5) 0.0460(19) Uani 1 1 d . A .
C8 C 0.3043(11) 0.0512(15) 1.0207(8) 0.110(5) Uani 1 1 d . . .
H8A H 0.2559 0.0192 1.0706 0.164 Uiso 1 1 calc R B .
H8B H 0.3810 0.1389 1.0446 0.164 Uiso 1 1 calc R . .
H8C H 0.3553 -0.0235 0.9925 0.164 Uiso 1 1 calc R . .
C9 C 0.1130(9) -0.0078(7) 0.8693(6) 0.052(2) Uani 1 1 d . A .
C10 C 0.1552(16) -0.1502(9) 0.8323(11) 0.136(7) Uani 1 1 d . . .
H10A H 0.2579 -0.1335 0.8143 0.204 Uiso 1 1 calc R B .
H10B H 0.0787 -0.1998 0.7793 0.204 Uiso 1 1 calc R . .
H10C H 0.1564 -0.2093 0.8796 0.204 Uiso 1 1 calc R . .
C11 C 0.3246(7) 0.4782(7) 0.5999(5) 0.0393(16) Uani 1 1 d . . .
C12 C 0.1814(8) 0.5403(10) 0.5848(6) 0.063(2) Uani 1 1 d . B .
H12A H 0.1802 0.6145 0.6373 0.095 Uiso 1 1 calc R . .
H12B H 0.0902 0.4646 0.5774 0.095 Uiso 1 1 calc R . .
H12C H 0.1802 0.5826 0.5298 0.095 Uiso 1 1 calc R . .
C13 C 0.3460(9) 0.3423(8) 0.5567(4) 0.0478(19) Uani 1 1 d . A .
C14 C 0.2314(14) 0.2366(10) 0.4840(5) 0.095(4) Uani 1 1 d . . .
H14A H 0.1261 0.2393 0.4966 0.143 Uiso 1 1 calc R B .
H14B H 0.2530 0.1400 0.4841 0.143 Uiso 1 1 calc R . .
H14C H 0.2408 0.2619 0.4243 0.143 Uiso 1 1 calc R . .
C15 C 0.5029(10) 0.3306(8) 0.5836(5) 0.052(2) Uani 1 1 d . . .
C16 C 0.5761(14) 0.2066(9) 0.5511(7) 0.086(4) Uani 1 1 d . B .
H16A H 0.5989 0.2107 0.4895 0.129 Uiso 1 1 calc R . .
H16B H 0.5052 0.1170 0.5502 0.129 Uiso 1 1 calc R . .
H16C H 0.6724 0.2107 0.5923 0.129 Uiso 1 1 calc R . .
C17 C 0.5772(8) 0.4581(7) 0.6453(4) 0.0362(15) Uani 1 1 d . A .
C18 C 0.7450(8) 0.4991(10) 0.6860(6) 0.057(2) Uani 1 1 d . . .
H18A H 0.7887 0.4124 0.6888 0.086 Uiso 1 1 calc R B .
H18B H 0.7556 0.5548 0.7477 0.086 Uiso 1 1 calc R . .
H18C H 0.8004 0.5569 0.6483 0.086 Uiso 1 1 calc R . .
C19 C 0.4670(7) 0.5480(6) 0.6537(4) 0.0286(13) Uani 1 1 d . A .
C20 C 0.4940(9) 0.6970(7) 0.7090(5) 0.0464(17) Uani 1 1 d . . .
H20A H 0.5219 0.7668 0.6704 0.070 Uiso 1 1 calc R B .
H20B H 0.5782 0.7074 0.7599 0.070 Uiso 1 1 calc R . .
H20C H 0.3993 0.7138 0.7327 0.070 Uiso 1 1 calc R . .
H222 H 0.097(8) 0.493(7) 0.785(5) 0.05(2) Uiso 1 1 d . . .
H444 H 0.467(8) 0.445(8) 0.821(5) 0.06(2) Uiso 1 1 d . . .
H555 H 0.420(9) 0.166(8) 0.857(5) 0.07(2) Uiso 1 1 d . . .
H333 H 0.379(7) 0.347(7) 0.906(4) 0.035(17) Uiso 1 1 d . . .
H666 H 0.530(8) 0.245(8) 0.778(5) 0.05(2) Uiso 1 1 d . . .

loop_
_atom_site_aniso_label
_atom_site_aniso_U_11
_atom_site_aniso_U_22
_atom_site_aniso_U_33
_atom_site_aniso_U_23
_atom_site_aniso_U_13
_atom_site_aniso_U_12
W1 0.02263(12) 0.02339(13) 0.02373(14) 0.00576(9) 0.00615(10) 0.00110(9)
W2 0.02603(13) 0.02872(13) 0.01996(14) 0.00601(10) 0.00493(10) -0.00023(9)
B1 0.027(3) 0.030(3) 0.015(3) 0.004(3) 0.006(3) 0.002(3)
B2 0.026(3) 0.032(3) 0.019(3) 0.006(3) 0.006(3) 0.005(3)
B3 0.025(3) 0.039(4) 0.019(3) 0.001(3) 0.004(3) -0.002(3)
B4 0.037(4) 0.036(4) 0.030(4) 0.002(3) 0.011(3) 0.001(3)
B5 0.032(4) 0.031(4) 0.044(4) 0.009(3) 0.019(3) 0.003(3)
Cl1 0.0584(10) 0.0346(8) 0.0353(9) 0.0013(7) 0.0039(8) 0.0004(7)
Cl2A 0.0580(17) 0.0277(13) 0.0451(16) -0.0077(10) 0.0234(13) 0.0002(11)
Cl2B 0.038(4) 0.057(5) 0.036(4) 0.014(3) -0.001(3) -0.006(3)
Cl2C 0.037(8) 0.048(9) 0.074(12) 0.021(8) 0.017(7) 0.009(6)
C1 0.038(4) 0.053(4) 0.033(4) -0.005(3) 0.019(3) -0.025(3)
C2 0.076(7) 0.144(10) 0.052(6) -0.012(6) 0.014(5) -0.071(7)
C3 0.032(3) 0.039(3) 0.045(4) 0.015(3) 0.021(3) 0.008(3)
C4 0.050(5) 0.087(7) 0.147(10) 0.069(7) 0.054(6) 0.038(5)
C5 0.038(4) 0.050(4) 0.034(4) 0.009(3) 0.022(3) -0.013(3)
C6 0.128(9) 0.108(8) 0.051(6) -0.031(5) 0.053(6) -0.061(7)
C7 0.014(3) 0.075(5) 0.063(5) 0.044(4) 0.022(3) 0.009(3)
C8 0.053(6) 0.184(13) 0.122(10) 0.125(10) 0.013(6) 0.016(7)
C9 0.051(4) 0.024(3) 0.095(7) 0.028(4) 0.043(5) 0.005(3)
C10 0.186(12) 0.031(5) 0.245(16) 0.050(7) 0.180(13) 0.039(6)
C11 0.034(3) 0.051(4) 0.033(4) 0.025(3) 0.000(3) -0.006(3)
C12 0.037(4) 0.093(6) 0.068(6) 0.057(5) -0.004(4) 0.001(4)
C13 0.063(5) 0.046(4) 0.024(3) 0.012(3) -0.004(3) -0.019(3)
C14 0.154(10) 0.077(6) 0.021(4) 0.008(4) -0.006(5) -0.062(7)
C15 0.078(6) 0.051(4) 0.039(4) 0.020(3) 0.039(4) 0.012(4)
C16 0.144(10) 0.056(5) 0.082(7) 0.023(5) 0.083(7) 0.031(6)
C17 0.042(4) 0.047(4) 0.025(3) 0.021(3) 0.012(3) 0.005(3)
C18 0.033(4) 0.095(6) 0.056(5) 0.043(5) 0.019(4) 0.010(4)
C19 0.033(3) 0.037(3) 0.016(3) 0.014(2) 0.005(2) -0.004(2)
C20 0.065(5) 0.032(3) 0.041(4) 0.010(3) 0.015(4) -0.004(3)

loop_
_atom_type_symbol
_atom_type_description
_atom_type_scat_dispersion_real
_atom_type_scat_dispersion_imag
_atom_type_scat_source
C C 0.0033 0.0016 'International Tables Vol C Tables 4.2.6.8 and 6.1.1.4'
H H 0.0000 0.0000 'International Tables Vol C Tables 4.2.6.8 and 6.1.1.4'
B B 0.0013 0.0007 'International Tables Vol C Tables 4.2.6.8 and 6.1.1.4'
Cl Cl 0.1484 0.1585 'International Tables Vol C Tables 4.2.6.8 and 6.1.1.4'
W W -0.8490 6.8722 'International Tables Vol C Tables 4.2.6.8 and 6.1.1.4'

loop_
_geom_angle_atom_site_label_1
_geom_angle_atom_site_label_2
_geom_angle_atom_site_label_3
_geom_angle
_geom_angle_site_symmetry_1
_geom_angle_site_symmetry_3
_geom_angle_publ_flag
B3 W1 B4 45.6(3) . . ?
B3 W1 B2 45.0(2) . . ?
B4 W1 B2 83.9(3) . . ?
B3 W1 B1 84.3(2) . . ?
B4 W1 B1 103.1(2) . . ?
B2 W1 B1 45.3(2) . . ?
B3 W1 C7 145.7(3) . . ?
B4 W1 C7 128.0(3) . . ?
B2 W1 C7 144.1(2) . . ?
B1 W1 C7 124.6(3) . . ?
B3 W1 C9 114.1(3) . . ?
B4 W1 C9 97.2(3) . . ?
B2 W1 C9 144.2(3) . . ?
B1 W1 C9 159.0(3) . . ?
C7 W1 C9 34.7(3) . . ?
B3 W1 C5 129.4(3) . . ?
B4 W1 C5 152.5(3) . . ?
B2 W1 C5 108.7(3) . . ?
B1 W1 C5 103.0(2) . . ?
C7 W1 C5 35.3(3) . . ?
C9 W1 C5 58.1(3) . . ?
B3 W1 B5 85.1(3) . . ?
B4 W1 B5 45.6(3) . . ?
B2 W1 B5 103.2(2) . . ?
B1 W1 B5 88.0(2) . . ?
C7 W1 B5 111.3(3) . . ?
C9 W1 B5 102.8(2) . . ?
C5 W1 B5 144.2(3) . . ?
B3 W1 C1 87.5(3) . . ?
B4 W1 C1 95.0(2) . . ?
B2 W1 C1 109.0(3) . . ?
B1 W1 C1 145.0(3) . . ?
C7 W1 C1 58.3(3) . . ?
C9 W1 C1 35.2(3) . . ?
C5 W1 C1 58.1(2) . . ?
B5 W1 C1 125.1(3) . . ?
B3 W1 C3 95.3(2) . . ?
B4 W1 C3 123.9(3) . . ?
B2 W1 C3 90.9(2) . . ?
B1 W1 C3 111.9(2) . . ?
C7 W1 C3 59.0(2) . . ?
C9 W1 C3 58.8(2) . . ?
C5 W1 C3 35.2(2) . . ?
B5 W1 C3 160.0(2) . . ?
C1 W1 C3 35.2(2) . . ?
B3 W1 W2 50.36(17) . . ?
B4 W1 W2 50.61(19) . . ?
B2 W1 W2 50.52(16) . . ?
B1 W1 W2 52.47(15) . . ?
C7 W1 W2 161.25(15) . . ?
C9 W1 W2 147.4(2) . . ?
C5 W1 W2 154.42(18) . . ?
B5 W1 W2 52.68(19) . . ?
C1 W1 W2 136.77(18) . . ?
C3 W1 W2 139.45(17) . . ?
B3 W1 H555 119(3) . . ?
B4 W1 H555 80(3) . . ?
B2 W1 H555 122(3) . . ?
B1 W1 H555 86(3) . . ?
C7 W1 H555 84(3) . . ?
C9 W1 H555 93(3) . . ?
C5 W1 H555 111(3) . . ?
B5 W1 H555 35(3) . . ?
C1 W1 H555 127(3) . . ?
C3 W1 H555 143(3) . . ?
W2 W1 H555 77(3) . . ?
B3 W1 H333 117(2) . . ?
B4 W1 H333 118.9(19) . . ?
B2 W1 H333 78(2) . . ?
B1 W1 H333 34(2) . . ?
C7 W1 H333 96(2) . . ?
C9 W1 H333 129(2) . . ?
C5 W1 H333 88.0(19) . . ?
B5 W1 H333 82.7(19) . . ?
C1 W1 H333 146.1(19) . . ?
C3 W1 H333 114.5(19) . . ?
W2 W1 H333 74(2) . . ?
H555 W1 H333 63(3) . . ?
B3 W2 B2 45.0(2) . . ?
B3 W2 B4 45.5(3) . . ?
B2 W2 B4 83.8(3) . . ?
B3 W2 C17 147.2(2) . . ?
B2 W2 C17 138.6(2) . . ?
B4 W2 C17 133.9(3) . . ?
B3 W2 B1 83.8(2) . . ?
B2 W2 B1 45.0(2) . . ?
B4 W2 B1 102.2(2) . . ?
C17 W2 B1 120.4(2) . . ?
B3 W2 C15 118.4(3) . . ?
B2 W2 C15 147.4(3) . . ?
B4 W2 C15 100.0(3) . . ?
C17 W2 C15 35.8(3) . . ?
B1 W2 C15 156.2(3) . . ?
B3 W2 C19 123.5(2) . . ?
B2 W2 C19 103.7(2) . . ?
B4 W2 C19 150.8(2) . . ?
C17 W2 C19 35.5(2) . . ?
B1 W2 C19 102.8(2) . . ?
C15 W2 C19 58.8(2) . . ?
B3 W2 C13 88.1(3) . . ?
B2 W2 C13 112.3(3) . . ?
B4 W2 C13 92.2(3) . . ?
C17 W2 C13 59.7(2) . . ?
B1 W2 C13 150.0(3) . . ?
C15 W2 C13 35.8(3) . . ?
C19 W2 C13 58.7(2) . . ?
B3 W2 B5 84.6(3) . . ?
B2 W2 B5 102.8(2) . . ?
B4 W2 B5 45.4(3) . . ?
C17 W2 B5 116.0(2) . . ?
B1 W2 B5 87.2(2) . . ?
C15 W2 B5 102.6(3) . . ?
C19 W2 B5 150.7(2) . . ?
C13 W2 B5 120.8(3) . . ?
B3 W2 C11 91.1(2) . . ?
B2 W2 C11 90.4(2) . . ?
B4 W2 C11 118.3(3) . . ?
C17 W2 C11 59.4(2) . . ?
B1 W2 C11 115.8(2) . . ?
C15 W2 C11 59.1(3) . . ?
C19 W2 C11 35.2(2) . . ?
C13 W2 C11 35.3(3) . . ?
B5 W2 C11 156.1(3) . . ?
B3 W2 W1 50.21(18) . . ?
B2 W2 W1 50.60(17) . . ?
B4 W2 W1 50.43(19) . . ?
C17 W2 W1 162.39(16) . . ?
B1 W2 W1 51.82(16) . . ?
C15 W2 W1 149.21(19) . . ?
C19 W2 W1 151.62(15) . . ?
C13 W2 W1 136.09(17) . . ?
B5 W2 W1 52.20(17) . . ?
C11 W2 W1 137.18(16) . . ?
B3 W2 H444 115(2) . . ?
B2 W2 H444 76(2) . . ?
B4 W2 H444 122(2) . . ?
C17 W2 H444 92(2) . . ?
B1 W2 H444 32(2) . . ?
C15 W2 H444 126(2) . . ?
C19 W2 H444 88(2) . . ?
C13 W2 H444 146(2) . . ?
B5 W2 H444 87(2) . . ?
C11 W2 H444 116(2) . . ?
W1 W2 H444 75(2) . . ?
B3 W2 H666 113(2) . . ?
B2 W2 H666 118(2) . . ?
B4 W2 H666 75(2) . . ?
C17 W2 H666 93(2) . . ?
B1 W2 H666 84(2) . . ?
C15 W2 H666 94(2) . . ?
C19 W2 H666 123(2) . . ?
C13 W2 H666 126(2) . . ?
B5 W2 H666 30(2) . . ?
C11 W2 H666 151(2) . . ?
W1 W2 H666 72(2) . . ?
H444 W2 H666 69(3) . . ?
B2 B1 Cl1 117.0(4) . . ?
B2 B1 W1 65.3(3) . . ?
Cl1 B1 W1 141.6(3) . . ?
B2 B1 W2 64.8(3) . . ?
Cl1 B1 W2 142.1(4) . . ?
W1 B1 W2 75.72(19) . . ?
B2 B1 H444 110(3) . . ?
Cl1 B1 H444 106(3) . . ?
W1 B1 H444 108(3) . . ?
W2 B1 H444 48(3) . . ?
B2 B1 H333 117(3) . . ?
Cl1 B1 H333 106(3) . . ?
W1 B1 H333 53(3) . . ?
W2 B1 H333 105(3) . . ?
H444 B1 H333 98(4) . . ?
B3 B2 B1 123.2(5) . . ?
B3 B2 W2 67.2(3) . . ?
B1 B2 W2 70.2(3) . . ?
B3 B2 W1 67.0(3) . . ?
B1 B2 W1 69.4(3) . . ?
W2 B2 W1 78.9(2) . . ?
B3 B2 H222 125(3) . . ?
B1 B2 H222 112(3) . . ?
W2 B2 H222 141(3) . . ?
W1 B2 H222 140(3) . . ?
B2 B3 B4 121.0(5) . . ?
B2 B3 Cl2B 122.5(6) . . ?
B4 B3 Cl2B 116.5(5) . . ?
B2 B3 W1 68.0(3) . . ?
B4 B3 W1 67.5(4) . . ?
Cl2B B3 W1 142.0(4) . . ?
B2 B3 W2 67.8(3) . . ?
B4 B3 W2 67.6(3) . . ?
Cl2B B3 W2 138.3(5) . . ?
W1 B3 W2 79.4(2) . . ?
B3 B4 B5 123.3(5) . . ?
B3 B4 Cl2A 119.0(5) . . ?
B5 B4 Cl2A 117.7(5) . . ?
B3 B4 W1 66.9(3) . . ?
B5 B4 W1 69.9(3) . . ?
Cl2A B4 W1 139.4(4) . . ?
B3 B4 W2 66.9(3) . . ?
B5 B4 W2 70.3(3) . . ?
Cl2A B4 W2 141.5(4) . . ?
W1 B4 W2 79.0(2) . . ?
Cl2C B5 B4 111.8(8) . . ?
Cl2C B5 W1 142.8(7) . . ?
B4 B5 W1 64.5(3) . . ?
Cl2C B5 W2 139.2(7) . . ?
B4 B5 W2 64.3(4) . . ?
W1 B5 W2 75.1(2) . . ?
Cl2C B5 H555 111(4) . . ?
B4 B5 H555 114(3) . . ?
W1 B5 H555 51(3) . . ?
W2 B5 H555 107(3) . . ?
Cl2C B5 H666 104(4) . . ?
B4 B5 H666 121(4) . . ?
W1 B5 H666 109(3) . . ?
W2 B5 H666 58(4) . . ?
H555 B5 H666 94(5) . . ?
C9 C1 C3 108.0(6) . . ?
C9 C1 C2 125.7(8) . . ?
C3 C1 C2 126.1(9) . . ?
C9 C1 W1 71.3(4) . . ?
C3 C1 W1 72.5(3) . . ?
C2 C1 W1 125.2(5) . . ?
C1 C2 H2A 109.5 . . ?
C1 C2 H2B 109.5 . . ?
H2A C2 H2B 109.5 . . ?
C1 C2 H2C 109.5 . . ?
H2A C2 H2C 109.5 . . ?
H2B C2 H2C 109.5 . . ?
C5 C3 C1 106.2(6) . . ?
C5 C3 C4 126.3(8) . . ?
C1 C3 C4 127.2(8) . . ?
C5 C3 W1 71.3(3) . . ?
C1 C3 W1 72.3(3) . . ?
C4 C3 W1 126.1(5) . . ?
C3 C4 H4A 109.5 . . ?
C3 C4 H4B 109.5 . . ?
H4A C4 H4B 109.5 . . ?
C3 C4 H4C 109.5 . . ?
H4A C4 H4C 109.5 . . ?
H4B C4 H4C 109.5 . . ?
C7 C5 C3 109.2(6) . . ?
C7 C5 C6 125.6(9) . . ?
C3 C5 C6 125.2(9) . . ?
C7 C5 W1 72.1(4) . . ?
C3 C5 W1 73.6(4) . . ?
C6 C5 W1 121.5(5) . . ?
C5 C6 H6A 109.5 . . ?
C5 C6 H6B 109.5 . . ?
H6A C6 H6B 109.5 . . ?
C5 C6 H6C 109.5 . . ?
H6A C6 H6C 109.5 . . ?
H6B C6 H6C 109.5 . . ?
C9 C7 C5 107.7(6) . . ?
C9 C7 C8 126.9(9) . . ?
C5 C7 C8 125.0(9) . . ?
C9 C7 W1 72.9(4) . . ?
C5 C7 W1 72.6(4) . . ?
C8 C7 W1 125.3(5) . . ?
C7 C8 H8A 109.5 . . ?
C7 C8 H8B 109.5 . . ?
H8A C8 H8B 109.5 . . ?
C7 C8 H8C 109.5 . . ?
H8A C8 H8C 109.5 . . ?
H8B C8 H8C 109.5 . . ?
C7 C9 C1 108.8(6) . . ?
C7 C9 C10 125.2(10) . . ?
C1 C9 C10 125.9(10) . . ?
C7 C9 W1 72.4(4) . . ?
C1 C9 W1 73.5(4) . . ?
C10 C9 W1 122.4(5) . . ?
C9 C10 H10A 109.5 . . ?
C9 C10 H10B 109.5 . . ?
H10A C10 H10B 109.5 . . ?
C9 C10 H10C 109.5 . . ?
H10A C10 H10C 109.5 . . ?
H10B C10 H10C 109.5 . . ?
C19 C11 C13 107.3(6) . . ?
C19 C11 C12 126.4(7) . . ?
C13 C11 C12 126.1(7) . . ?
C19 C11 W2 71.6(3) . . ?
C13 C11 W2 71.6(4) . . ?
C12 C11 W2 126.1(5) . . ?
C11 C12 H12A 109.5 . . ?
C11 C12 H12B 109.5 . . ?
H12A C12 H12B 109.5 . . ?
C11 C12 H12C 109.5 . . ?
H12A C12 H12C 109.5 . . ?
H12B C12 H12C 109.5 . . ?
C11 C13 C15 108.0(6) . . ?
C11 C13 C14 126.4(8) . . ?
C15 C13 C14 125.0(9) . . ?
C11 C13 W2 73.1(4) . . ?
C15 C13 W2 71.8(4) . . ?
C14 C13 W2 127.6(5) . . ?
C13 C14 H14A 109.5 . . ?
C13 C14 H14B 109.5 . . ?
H14A C14 H14B 109.5 . . ?
C13 C14 H14C 109.5 . . ?
H14A C14 H14C 109.5 . . ?
H14B C14 H14C 109.5 . . ?
C17 C15 C13 108.1(6) . . ?
C17 C15 C16 126.3(8) . . ?
C13 C15 C16 125.7(8) . . ?
C17 C15 W2 71.6(4) . . ?
C13 C15 W2 72.4(4) . . ?
C16 C15 W2 122.5(5) . . ?
C15 C16 H16A 109.5 . . ?
C15 C16 H16B 109.5 . . ?
H16A C16 H16B 109.5 . . ?
C15 C16 H16C 109.5 . . ?
H16A C16 H16C 109.5 . . ?
H16B C16 H16C 109.5 . . ?
C19 C17 C15 107.1(6) . . ?
C19 C17 C18 125.3(6) . . ?
C15 C17 C18 127.3(7) . . ?
C19 C17 W2 72.9(3) . . ?
C15 C17 W2 72.6(4) . . ?
C18 C17 W2 125.1(4) . . ?
C17 C18 H18A 109.5 . . ?
C17 C18 H18B 109.5 . . ?
H18A C18 H18B 109.5 . . ?
C17 C18 H18C 109.5 . . ?
H18A C18 H18C 109.5 . . ?
H18B C18 H18C 109.5 . . ?
C17 C19 C11 109.5(6) . . ?
C17 C19 C20 126.5(6) . . ?
C11 C19 C20 124.0(6) . . ?
C17 C19 W2 71.6(3) . . ?
C11 C19 W2 73.3(3) . . ?
C20 C19 W2 122.6(4) . . ?
C19 C20 H20A 109.5 . . ?
C19 C20 H20B 109.5 . . ?
H20A C20 H20B 109.5 . . ?
C19 C20 H20C 109.5 . . ?
H20A C20 H20C 109.5 . . ?
H20B C20 H20C 109.5 . . ?

loop_
_geom_bond_atom_site_label_1
_geom_bond_atom_site_label_2
_geom_bond_distance
_geom_bond_site_symmetry_2
_geom_bond_publ_flag
W1 B3 2.212(7) . ?
W1 B4 2.223(7) . ?
W1 B2 2.229(7) . ?
W1 B1 2.295(7) . ?
W1 C7 2.307(7) . ?
W1 C9 2.312(6) . ?
W1 C5 2.313(6) . ?
W1 B5 2.314(7) . ?
W1 C1 2.341(6) . ?
W1 C3 2.343(6) . ?
W1 W2 2.8301(3) . ?
W1 H555 1.80(8) . ?
W1 H333 1.83(6) . ?
W2 B3 2.217(7) . ?
W2 B2 2.226(6) . ?
W2 B4 2.228(7) . ?
W2 C17 2.307(6) . ?
W2 B1 2.316(6) . ?
W2 C15 2.319(7) . ?
W2 C19 2.324(6) . ?
W2 C13 2.327(7) . ?
W2 B5 2.329(7) . ?
W2 C11 2.346(6) . ?
W2 H444 1.75(7) . ?
W2 H666 1.98(7) . ?
B1 B2 1.742(9) . ?
B1 Cl1 1.813(6) . ?
B1 H444 1.24(7) . ?
B1 H333 1.27(6) . ?
B2 B3 1.700(9) . ?
B2 H222 1.30(7) . ?
B3 B4 1.718(10) . ?
B3 Cl2B 1.738(10) . ?
B4 B5 1.760(11) . ?
B4 Cl2A 1.813(7) . ?
B5 Cl2C 1.593(16) . ?
B5 H555 1.32(8) . ?
B5 H666 1.15(7) . ?
C1 C9 1.406(11) . ?
C1 C3 1.417(9) . ?
C1 C2 1.495(11) . ?
C2 H2A 0.9800 . ?
C2 H2B 0.9800 . ?
C2 H2C 0.9800 . ?
C3 C5 1.407(10) . ?
C3 C4 1.486(10) . ?
C4 H4A 0.9800 . ?
C4 H4B 0.9800 . ?
C4 H4C 0.9800 . ?
C5 C7 1.402(10) . ?
C5 C6 1.513(10) . ?
C6 H6A 0.9800 . ?
C6 H6B 0.9800 . ?
C6 H6C 0.9800 . ?
C7 C9 1.378(11) . ?
C7 C8 1.510(11) . ?
C8 H8A 0.9800 . ?
C8 H8B 0.9800 . ?
C8 H8C 0.9800 . ?
C9 C10 1.519(10) . ?
C10 H10A 0.9800 . ?
C10 H10B 0.9800 . ?
C10 H10C 0.9800 . ?
C11 C19 1.411(8) . ?
C11 C13 1.419(10) . ?
C11 C12 1.495(10) . ?
C12 H12A 0.9800 . ?
C12 H12B 0.9800 . ?
C12 H12C 0.9800 . ?
C13 C15 1.426(11) . ?
C13 C14 1.514(10) . ?
C14 H14A 0.9800 . ?
C14 H14B 0.9800 . ?
C14 H14C 0.9800 . ?
C15 C17 1.422(10) . ?
C15 C16 1.495(11) . ?
C16 H16A 0.9800 . ?
C16 H16B 0.9800 . ?
C16 H16C 0.9800 . ?
C17 C19 1.411(9) . ?
C17 C18 1.499(10) . ?
C18 H18A 0.9800 . ?
C18 H18B 0.9800 . ?
C18 H18C 0.9800 . ?
C19 C20 1.505(9) . ?
C20 H20A 0.9800 . ?
C20 H20B 0.9800 . ?
C20 H20C 0.9800 . ?

loop_
_geom_torsion_atom_site_label_1
_geom_torsion_atom_site_label_2
_geom_torsion_atom_site_label_3
_geom_torsion_atom_site_label_4
_geom_torsion
_geom_torsion_site_symmetry_1
_geom_torsion_site_symmetry_2
_geom_torsion_site_symmetry_3
_geom_torsion_site_symmetry_4
_geom_torsion_publ_flag
B4 W1 W2 B3 60.3(3) . . . . ?
B2 W1 W2 B3 -59.5(3) . . . . ?
B1 W1 W2 B3 -118.4(3) . . . . ?
C7 W1 W2 B3 153.7(7) . . . . ?
C9 W1 W2 B3 71.9(5) . . . . ?
C5 W1 W2 B3 -100.3(5) . . . . ?
B5 W1 W2 B3 119.5(3) . . . . ?
C1 W1 W2 B3 15.4(4) . . . . ?
C3 W1 W2 B3 -38.4(4) . . . . ?
B3 W1 W2 B2 59.5(3) . . . . ?
B4 W1 W2 B2 119.8(3) . . . . ?
B1 W1 W2 B2 -58.9(3) . . . . ?
C7 W1 W2 B2 -146.8(7) . . . . ?
C9 W1 W2 B2 131.4(5) . . . . ?
C5 W1 W2 B2 -40.8(5) . . . . ?
B5 W1 W2 B2 179.0(3) . . . . ?
C1 W1 W2 B2 74.9(4) . . . . ?
C3 W1 W2 B2 21.2(3) . . . . ?
B3 W1 W2 B4 -60.3(3) . . . . ?
B2 W1 W2 B4 -119.8(3) . . . . ?
B1 W1 W2 B4 -178.7(3) . . . . ?
C7 W1 W2 B4 93.4(7) . . . . ?
C9 W1 W2 B4 11.6(5) . . . . ?
C5 W1 W2 B4 -160.6(5) . . . . ?
B5 W1 W2 B4 59.2(4) . . . . ?
C1 W1 W2 B4 -44.9(4) . . . . ?
C3 W1 W2 B4 -98.6(4) . . . . ?
B3 W1 W2 C17 -172.1(6) . . . . ?
B4 W1 W2 C17 -111.8(6) . . . . ?
B2 W1 W2 C17 128.4(6) . . . . ?
B1 W1 W2 C17 69.5(6) . . . . ?
C7 W1 W2 C17 -18.4(9) . . . . ?
C9 W1 W2 C17 -100.2(7) . . . . ?
C5 W1 W2 C17 87.6(7) . . . . ?
B5 W1 W2 C17 -52.6(6) . . . . ?
C1 W1 W2 C17 -156.7(6) . . . . ?
C3 W1 W2 C17 149.6(6) . . . . ?
B3 W1 W2 B1 118.4(3) . . . . ?
B4 W1 W2 B1 178.7(3) . . . . ?
B2 W1 W2 B1 58.9(3) . . . . ?
C7 W1 W2 B1 -87.9(7) . . . . ?
C9 W1 W2 B1 -169.7(5) . . . . ?
C5 W1 W2 B1 18.1(5) . . . . ?
B5 W1 W2 B1 -122.1(3) . . . . ?
C1 W1 W2 B1 133.8(4) . . . . ?
C3 W1 W2 B1 80.0(3) . . . . ?
B3 W1 W2 C15 -79.2(5) . . . . ?
B4 W1 W2 C15 -18.9(5) . . . . ?
B2 W1 W2 C15 -138.7(5) . . . . ?
B1 W1 W2 C15 162.4(5) . . . . ?
C7 W1 W2 C15 74.5(8) . . . . ?
C9 W1 W2 C15 -7.3(6) . . . . ?
C5 W1 W2 C15 -179.5(6) . . . . ?
B5 W1 W2 C15 40.3(5) . . . . ?
C1 W1 W2 C15 -63.8(5) . . . . ?
C3 W1 W2 C15 -117.6(5) . . . . ?
B3 W1 W2 C19 88.2(4) . . . . ?
B4 W1 W2 C19 148.5(4) . . . . ?
B2 W1 W2 C19 28.7(4) . . . . ?
B1 W1 W2 C19 -30.2(4) . . . . ?
C7 W1 W2 C19 -118.1(7) . . . . ?
C9 W1 W2 C19 160.1(5) . . . . ?
C5 W1 W2 C19 -12.1(5) . . . . ?
B5 W1 W2 C19 -152.3(4) . . . . ?
C1 W1 W2 C19 103.6(4) . . . . ?
C3 W1 W2 C19 49.8(4) . . . . ?
B3 W1 W2 C13 -22.1(4) . . . . ?
B4 W1 W2 C13 38.2(4) . . . . ?
B2 W1 W2 C13 -81.6(4) . . . . ?
B1 W1 W2 C13 -140.5(4) . . . . ?
C7 W1 W2 C13 131.6(7) . . . . ?
C9 W1 W2 C13 49.8(5) . . . . ?
C5 W1 W2 C13 -122.4(5) . . . . ?
B5 W1 W2 C13 97.4(4) . . . . ?
C1 W1 W2 C13 -6.7(4) . . . . ?
C3 W1 W2 C13 -60.4(4) . . . . ?
B3 W1 W2 B5 -119.5(3) . . . . ?
B4 W1 W2 B5 -59.2(4) . . . . ?
B2 W1 W2 B5 -179.0(3) . . . . ?
B1 W1 W2 B5 122.1(3) . . . . ?
C7 W1 W2 B5 34.2(7) . . . . ?
C9 W1 W2 B5 -47.6(5) . . . . ?
C5 W1 W2 B5 140.2(5) . . . . ?
C1 W1 W2 B5 -104.1(4) . . . . ?
C3 W1 W2 B5 -157.9(4) . . . . ?
B3 W1 W2 C11 30.4(4) . . . . ?
B4 W1 W2 C11 90.7(4) . . . . ?
B2 W1 W2 C11 -29.1(3) . . . . ?
B1 W1 W2 C11 -88.0(3) . . . . ?
C7 W1 W2 C11 -175.9(7) . . . . ?
C9 W1 W2 C11 102.3(5) . . . . ?
C5 W1 W2 C11 -69.9(5) . . . . ?
B5 W1 W2 C11 149.9(4) . . . . ?
C1 W1 W2 C11 45.8(4) . . . . ?
C3 W1 W2 C11 -8.0(4) . . . . ?
B3 W1 B1 B2 25.5(3) . . . . ?
B4 W1 B1 B2 67.4(3) . . . . ?
C7 W1 B1 B2 -134.5(3) . . . . ?
C9 W1 B1 B2 -127.2(7) . . . . ?
C5 W1 B1 B2 -103.6(3) . . . . ?
B5 W1 B1 B2 110.8(3) . . . . ?
C1 W1 B1 B2 -51.9(5) . . . . ?
C3 W1 B1 B2 -67.9(3) . . . . ?
W2 W1 B1 B2 68.4(3) . . . . ?
B3 W1 B1 Cl1 128.5(6) . . . . ?
B4 W1 B1 Cl1 170.4(6) . . . . ?
B2 W1 B1 Cl1 103.0(6) . . . . ?
C7 W1 B1 Cl1 -31.5(7) . . . . ?
C9 W1 B1 Cl1 -24.2(11) . . . . ?
C5 W1 B1 Cl1 -0.7(6) . . . . ?
B5 W1 B1 Cl1 -146.2(6) . . . . ?
C1 W1 B1 Cl1 51.1(8) . . . . ?
C3 W1 B1 Cl1 35.1(6) . . . . ?
W2 W1 B1 Cl1 171.4(7) . . . . ?
B3 W1 B1 W2 -42.9(2) . . . . ?
B4 W1 B1 W2 -1.1(3) . . . . ?
B2 W1 B1 W2 -68.4(3) . . . . ?
C7 W1 B1 W2 157.04(19) . . . . ?
C9 W1 B1 W2 164.4(6) . . . . ?
C5 W1 B1 W2 -172.1(2) . . . . ?
B5 W1 B1 W2 42.4(2) . . . . ?
C1 W1 B1 W2 -120.3(4) . . . . ?
C3 W1 B1 W2 -136.3(2) . . . . ?
B3 W2 B1 B2 -26.3(3) . . . . ?
B4 W2 B1 B2 -68.1(4) . . . . ?
C17 W2 B1 B2 130.0(3) . . . . ?
C15 W2 B1 B2 133.4(6) . . . . ?
C19 W2 B1 B2 96.7(3) . . . . ?
C13 W2 B1 B2 48.9(6) . . . . ?
B5 W2 B1 B2 -111.2(3) . . . . ?
C11 W2 B1 B2 61.9(4) . . . . ?
W1 W2 B1 B2 -69.2(3) . . . . ?
B3 W2 B1 Cl1 -128.5(6) . . . . ?
B2 W2 B1 Cl1 -102.2(7) . . . . ?
B4 W2 B1 Cl1 -170.3(6) . . . . ?
C17 W2 B1 Cl1 27.9(7) . . . . ?
C15 W2 B1 Cl1 31.2(10) . . . . ?
C19 W2 B1 Cl1 -5.5(6) . . . . ?
C13 W2 B1 Cl1 -53.2(8) . . . . ?
B5 W2 B1 Cl1 146.6(6) . . . . ?
C11 W2 B1 Cl1 -40.3(6) . . . . ?
W1 W2 B1 Cl1 -171.3(7) . . . . ?
B3 W2 B1 W1 42.9(2) . . . . ?
B2 W2 B1 W1 69.2(3) . . . . ?
B4 W2 B1 W1 1.0(3) . . . . ?
C17 W2 B1 W1 -160.8(2) . . . . ?
C15 W2 B1 W1 -157.5(6) . . . . ?
C19 W2 B1 W1 165.82(18) . . . . ?
C13 W2 B1 W1 118.1(4) . . . . ?
B5 W2 B1 W1 -42.1(2) . . . . ?
C11 W2 B1 W1 131.04(19) . . . . ?
Cl1 B1 B2 B3 -179.1(5) . . . . ?
W1 B1 B2 B3 -41.8(5) . . . . ?
W2 B1 B2 B3 43.3(5) . . . . ?
Cl1 B1 B2 W2 137.6(4) . . . . ?
W1 B1 B2 W2 -85.20(17) . . . . ?
Cl1 B1 B2 W1 -137.2(4) . . . . ?
W2 B1 B2 W1 85.20(17) . . . . ?
B4 W2 B2 B3 -27.3(4) . . . . ?
C17 W2 B2 B3 131.5(4) . . . . ?
B1 W2 B2 B3 -141.4(5) . . . . ?
C15 W2 B2 B3 71.6(6) . . . . ?
C19 W2 B2 B3 124.0(3) . . . . ?
C13 W2 B2 B3 62.6(4) . . . . ?
B5 W2 B2 B3 -68.7(4) . . . . ?
C11 W2 B2 B3 91.1(4) . . . . ?
W1 W2 B2 B3 -69.5(3) . . . . ?
B3 W2 B2 B1 141.4(5) . . . . ?
B4 W2 B2 B1 114.2(4) . . . . ?
C17 W2 B2 B1 -87.1(4) . . . . ?
C15 W2 B2 B1 -146.9(5) . . . . ?
C19 W2 B2 B1 -94.5(3) . . . . ?
C13 W2 B2 B1 -155.9(3) . . . . ?
B5 W2 B2 B1 72.7(4) . . . . ?
C11 W2 B2 B1 -127.4(3) . . . . ?
W1 W2 B2 B1 71.9(3) . . . . ?
B3 W2 B2 W1 69.5(3) . . . . ?
B4 W2 B2 W1 42.3(2) . . . . ?
C17 W2 B2 W1 -159.0(3) . . . . ?
B1 W2 B2 W1 -71.9(3) . . . . ?
C15 W2 B2 W1 141.2(4) . . . . ?
C19 W2 B2 W1 -166.42(17) . . . . ?
C13 W2 B2 W1 132.2(2) . . . . ?
B5 W2 B2 W1 0.8(3) . . . . ?
C11 W2 B2 W1 160.7(2) . . . . ?
B4 W1 B2 B3 27.4(3) . . . . ?
B1 W1 B2 B3 142.6(4) . . . . ?
C7 W1 B2 B3 -127.7(4) . . . . ?
C9 W1 B2 B3 -66.5(6) . . . . ?
C5 W1 B2 B3 -127.5(3) . . . . ?
B5 W1 B2 B3 69.0(4) . . . . ?
C1 W1 B2 B3 -65.8(4) . . . . ?
C3 W1 B2 B3 -96.6(3) . . . . ?
W2 W1 B2 B3 69.8(3) . . . . ?
B3 W1 B2 B1 -142.6(4) . . . . ?
B4 W1 B2 B1 -115.2(3) . . . . ?
C7 W1 B2 B1 89.7(5) . . . . ?
C9 W1 B2 B1 150.9(5) . . . . ?
C5 W1 B2 B1 89.8(3) . . . . ?
B5 W1 B2 B1 -73.6(3) . . . . ?
C1 W1 B2 B1 151.5(3) . . . . ?
C3 W1 B2 B1 120.7(3) . . . . ?
W2 W1 B2 B1 -72.8(3) . . . . ?
B3 W1 B2 W2 -69.8(3) . . . . ?
B4 W1 B2 W2 -42.4(2) . . . . ?
B1 W1 B2 W2 72.8(3) . . . . ?
C7 W1 B2 W2 162.5(3) . . . . ?
C9 W1 B2 W2 -136.3(4) . . . . ?
C5 W1 B2 W2 162.69(19) . . . . ?
B5 W1 B2 W2 -0.8(3) . . . . ?
C1 W1 B2 W2 -135.6(2) . . . . ?
C3 W1 B2 W2 -166.4(2) . . . . ?
B1 B2 B3 B4 -0.9(9) . . . . ?
W2 B2 B3 B4 43.5(5) . . . . ?
W1 B2 B3 B4 -43.7(5) . . . . ?
B1 B2 B3 Cl2B -178.6(5) . . . . ?
W2 B2 B3 Cl2B -134.1(6) . . . . ?
W1 B2 B3 Cl2B 138.7(6) . . . . ?
B1 B2 B3 W1 42.7(5) . . . . ?
W2 B2 B3 W1 87.20(19) . . . . ?
B1 B2 B3 W2 -44.5(5) . . . . ?
W1 B2 B3 W2 -87.20(19) . . . . ?
B4 W1 B3 B2 -140.2(5) . . . . ?
B1 W1 B3 B2 -25.7(3) . . . . ?
C7 W1 B3 B2 124.4(5) . . . . ?
C9 W1 B3 B2 144.0(3) . . . . ?
C5 W1 B3 B2 76.5(4) . . . . ?
B5 W1 B3 B2 -114.2(3) . . . . ?
C1 W1 B3 B2 120.3(3) . . . . ?
C3 W1 B3 B2 85.9(3) . . . . ?
W2 W1 B3 B2 -70.2(3) . . . . ?
B2 W1 B3 B4 140.2(5) . . . . ?
B1 W1 B3 B4 114.5(4) . . . . ?
C7 W1 B3 B4 -95.4(5) . . . . ?
C9 W1 B3 B4 -75.8(4) . . . . ?
C5 W1 B3 B4 -143.4(4) . . . . ?
B5 W1 B3 B4 26.0(4) . . . . ?
C1 W1 B3 B4 -99.5(4) . . . . ?
C3 W1 B3 B4 -133.9(3) . . . . ?
W2 W1 B3 B4 70.0(3) . . . . ?
B4 W1 B3 Cl2B 104.7(9) . . . . ?
B2 W1 B3 Cl2B -115.1(9) . . . . ?
B1 W1 B3 Cl2B -140.8(8) . . . . ?
C7 W1 B3 Cl2B 9.3(10) . . . . ?
C9 W1 B3 Cl2B 28.8(8) . . . . ?
C5 W1 B3 Cl2B -38.7(9) . . . . ?
B5 W1 B3 Cl2B 130.7(8) . . . . ?
C1 W1 B3 Cl2B 5.2(8) . . . . ?
C3 W1 B3 Cl2B -29.2(8) . . . . ?
W2 W1 B3 Cl2B 174.7(9) . . . . ?
B4 W1 B3 W2 -70.0(3) . . . . ?
B2 W1 B3 W2 70.2(3) . . . . ?
B1 W1 B3 W2 44.5(2) . . . . ?
C7 W1 B3 W2 -165.4(4) . . . . ?
C9 W1 B3 W2 -145.8(2) . . . . ?
C5 W1 B3 W2 146.7(2) . . . . ?
B5 W1 B3 W2 -44.0(2) . . . . ?
C1 W1 B3 W2 -169.5(2) . . . . ?
C3 W1 B3 W2 156.1(2) . . . . ?
B4 W2 B3 B2 140.3(5) . . . . ?
C17 W2 B3 B2 -114.0(5) . . . . ?
B1 W2 B3 B2 26.3(3) . . . . ?
C15 W2 B3 B2 -144.5(3) . . . . ?
C19 W2 B3 B2 -74.9(4) . . . . ?
C13 W2 B3 B2 -124.7(4) . . . . ?
B5 W2 B3 B2 114.1(4) . . . . ?
C11 W2 B3 B2 -89.5(4) . . . . ?
W1 W2 B3 B2 70.4(3) . . . . ?
B2 W2 B3 B4 -140.3(5) . . . . ?
C17 W2 B3 B4 105.7(5) . . . . ?
B1 W2 B3 B4 -114.0(4) . . . . ?
C15 W2 B3 B4 75.2(4) . . . . ?
C19 W2 B3 B4 144.8(3) . . . . ?
C13 W2 B3 B4 95.0(4) . . . . ?
B5 W2 B3 B4 -26.2(4) . . . . ?
C11 W2 B3 B4 130.2(4) . . . . ?
W1 W2 B3 B4 -69.9(3) . . . . ?
B2 W2 B3 Cl2B 114.5(8) . . . . ?
B4 W2 B3 Cl2B -105.2(8) . . . . ?
C17 W2 B3 Cl2B 0.5(10) . . . . ?
B1 W2 B3 Cl2B 140.8(7) . . . . ?
C15 W2 B3 Cl2B -30.0(8) . . . . ?
C19 W2 B3 Cl2B 39.6(8) . . . . ?
C13 W2 B3 Cl2B -10.2(7) . . . . ?
B5 W2 B3 Cl2B -131.4(7) . . . . ?
C11 W2 B3 Cl2B 25.0(7) . . . . ?
W1 W2 B3 Cl2B -175.1(8) . . . . ?
B2 W2 B3 W1 -70.4(3) . . . . ?
B4 W2 B3 W1 69.9(3) . . . . ?
C17 W2 B3 W1 175.6(3) . . . . ?
B1 W2 B3 W1 -44.1(2) . . . . ?
C15 W2 B3 W1 145.1(2) . . . . ?
C19 W2 B3 W1 -145.3(2) . . . . ?
C13 W2 B3 W1 164.9(3) . . . . ?
B5 W2 B3 W1 43.7(2) . . . . ?
C11 W2 B3 W1 -159.9(2) . . . . ?
B2 B3 B4 B5 0.5(9) . . . . ?
Cl2B B3 B4 B5 178.3(6) . . . . ?
W1 B3 B4 B5 -43.4(5) . . . . ?
W2 B3 B4 B5 44.1(5) . . . . ?
B2 B3 B4 Cl2A 178.9(5) . . . . ?
Cl2B B3 B4 Cl2A -3.3(8) . . . . ?
W1 B3 B4 Cl2A 135.1(5) . . . . ?
W2 B3 B4 Cl2A -137.5(5) . . . . ?
B2 B3 B4 W1 43.9(5) . . . . ?
Cl2B B3 B4 W1 -138.4(5) . . . . ?
W2 B3 B4 W1 87.47(19) . . . . ?
B2 B3 B4 W2 -43.6(5) . . . . ?
Cl2B B3 B4 W2 134.2(5) . . . . ?
W1 B3 B4 W2 -87.47(19) . . . . ?
B2 W1 B4 B3 -27.1(3) . . . . ?
B1 W1 B4 B3 -68.4(4) . . . . ?
C7 W1 B4 B3 134.6(3) . . . . ?
C9 W1 B4 B3 116.8(4) . . . . ?
C5 W1 B4 B3 92.4(7) . . . . ?
B5 W1 B4 B3 -142.3(5) . . . . ?
C1 W1 B4 B3 81.5(4) . . . . ?
C3 W1 B4 B3 59.8(4) . . . . ?
W2 W1 B4 B3 -69.4(3) . . . . ?
B3 W1 B4 B5 142.3(5) . . . . ?
B2 W1 B4 B5 115.2(4) . . . . ?
B1 W1 B4 B5 74.0(4) . . . . ?
C7 W1 B4 B5 -83.1(4) . . . . ?
C9 W1 B4 B5 -100.8(4) . . . . ?
C5 W1 B4 B5 -125.2(6) . . . . ?
C1 W1 B4 B5 -136.1(4) . . . . ?
C3 W1 B4 B5 -157.9(3) . . . . ?
W2 W1 B4 B5 72.9(3) . . . . ?
B3 W1 B4 Cl2A -108.2(7) . . . . ?
B2 W1 B4 Cl2A -135.2(7) . . . . ?
B1 W1 B4 Cl2A -176.5(6) . . . . ?
C7 W1 B4 Cl2A 26.4(8) . . . . ?
C9 W1 B4 Cl2A 8.7(7) . . . . ?
C5 W1 B4 Cl2A -15.7(11) . . . . ?
B5 W1 B4 Cl2A 109.5(8) . . . . ?
C1 W1 B4 Cl2A -26.6(7) . . . . ?
C3 W1 B4 Cl2A -48.3(8) . . . . ?
W2 W1 B4 Cl2A -177.6(8) . . . . ?
B3 W1 B4 W2 69.4(3) . . . . ?
B2 W1 B4 W2 42.3(2) . . . . ?
B1 W1 B4 W2 1.1(3) . . . . ?
C7 W1 B4 W2 -156.0(2) . . . . ?
C9 W1 B4 W2 -173.7(2) . . . . ?
C5 W1 B4 W2 161.9(5) . . . . ?
B5 W1 B4 W2 -72.9(3) . . . . ?
C1 W1 B4 W2 151.0(3) . . . . ?
C3 W1 B4 W2 129.2(2) . . . . ?
B2 W2 B4 B3 27.0(3) . . . . ?
C17 W2 B4 B3 -133.5(4) . . . . ?
B1 W2 B4 B3 68.3(4) . . . . ?
C15 W2 B4 B3 -120.3(4) . . . . ?
C19 W2 B4 B3 -80.0(6) . . . . ?
C13 W2 B4 B3 -85.2(4) . . . . ?
B5 W2 B4 B3 141.9(5) . . . . ?
C11 W2 B4 B3 -60.1(4) . . . . ?
W1 W2 B4 B3 69.4(3) . . . . ?
B3 W2 B4 B5 -141.9(5) . . . . ?
B2 W2 B4 B5 -114.9(4) . . . . ?
C17 W2 B4 B5 84.6(4) . . . . ?
B1 W2 B4 B5 -73.5(4) . . . . ?
C15 W2 B4 B5 97.9(4) . . . . ?
C19 W2 B4 B5 138.2(5) . . . . ?
C13 W2 B4 B5 133.0(4) . . . . ?
C11 W2 B4 B5 158.1(3) . . . . ?
W1 W2 B4 B5 -72.4(3) . . . . ?
B3 W2 B4 Cl2A 108.1(8) . . . . ?
B2 W2 B4 Cl2A 135.1(7) . . . . ?
C17 W2 B4 Cl2A -25.5(9) . . . . ?
B1 W2 B4 Cl2A 176.4(7) . . . . ?
C15 W2 B4 Cl2A -12.2(7) . . . . ?
C19 W2 B4 Cl2A 28.1(10) . . . . ?
C13 W2 B4 Cl2A 22.9(7) . . . . ?
B5 W2 B4 Cl2A -110.1(8) . . . . ?
C11 W2 B4 Cl2A 48.0(8) . . . . ?
W1 W2 B4 Cl2A 177.5(8) . . . . ?
B3 W2 B4 W1 -69.4(3) . . . . ?
B2 W2 B4 W1 -42.4(2) . . . . ?
C17 W2 B4 W1 157.0(2) . . . . ?
B1 W2 B4 W1 -1.1(3) . . . . ?
C15 W2 B4 W1 170.3(3) . . . . ?
C19 W2 B4 W1 -149.4(4) . . . . ?
C13 W2 B4 W1 -154.6(3) . . . . ?
B5 W2 B4 W1 72.4(3) . . . . ?
C11 W2 B4 W1 -129.5(2) . . . . ?
B3 B4 B5 Cl2C -178.3(8) . . . . ?
Cl2A B4 B5 Cl2C 3.3(9) . . . . ?
W1 B4 B5 Cl2C 139.5(7) . . . . ?
W2 B4 B5 Cl2C -135.4(7) . . . . ?
B3 B4 B5 W1 42.3(5) . . . . ?
Cl2A B4 B5 W1 -136.2(5) . . . . ?
W2 B4 B5 W1 85.08(19) . . . . ?
B3 B4 B5 W2 -42.8(5) . . . . ?
Cl2A B4 B5 W2 138.7(5) . . . . ?
W1 B4 B5 W2 -85.08(19) . . . . ?
B3 W1 B5 Cl2C -118.9(13) . . . . ?
B4 W1 B5 Cl2C -92.9(13) . . . . ?
B2 W1 B5 Cl2C -160.4(13) . . . . ?
B1 W1 B5 Cl2C 156.7(13) . . . . ?
C7 W1 B5 Cl2C 30.1(14) . . . . ?
C9 W1 B5 Cl2C -5.2(13) . . . . ?
C5 W1 B5 Cl2C 47.0(14) . . . . ?
C1 W1 B5 Cl2C -35.4(14) . . . . ?
C3 W1 B5 Cl2C -26.8(17) . . . . ?
W2 W1 B5 Cl2C -161.1(14) . . . . ?
B3 W1 B5 B4 -26.0(4) . . . . ?
B2 W1 B5 B4 -67.5(4) . . . . ?
B1 W1 B5 B4 -110.5(4) . . . . ?
C7 W1 B5 B4 122.9(4) . . . . ?
C9 W1 B5 B4 87.6(4) . . . . ?
C5 W1 B5 B4 139.9(4) . . . . ?
C1 W1 B5 B4 57.5(5) . . . . ?
C3 W1 B5 B4 66.0(9) . . . . ?
W2 W1 B5 B4 -68.3(3) . . . . ?
B3 W1 B5 W2 42.3(2) . . . . ?
B4 W1 B5 W2 68.3(3) . . . . ?
B2 W1 B5 W2 0.8(3) . . . . ?
B1 W1 B5 W2 -42.2(2) . . . . ?
C7 W1 B5 W2 -168.8(2) . . . . ?
C9 W1 B5 W2 155.9(3) . . . . ?
C5 W1 B5 W2 -151.9(3) . . . . ?
C1 W1 B5 W2 125.7(3) . . . . ?
C3 W1 B5 W2 134.3(7) . . . . ?
B3 W2 B5 Cl2C 120.4(11) . . . . ?
B2 W2 B5 Cl2C 161.8(11) . . . . ?
B4 W2 B5 Cl2C 94.2(12) . . . . ?
C17 W2 B5 Cl2C -32.9(12) . . . . ?
B1 W2 B5 Cl2C -155.6(11) . . . . ?
C15 W2 B5 Cl2C 2.4(11) . . . . ?
C19 W2 B5 Cl2C -44.2(13) . . . . ?
C13 W2 B5 Cl2C 35.8(12) . . . . ?
C11 W2 B5 Cl2C 39.9(14) . . . . ?
W1 W2 B5 Cl2C 162.6(12) . . . . ?
B3 W2 B5 B4 26.3(3) . . . . ?
B2 W2 B5 B4 67.7(4) . . . . ?
C17 W2 B5 B4 -127.1(3) . . . . ?
B1 W2 B5 B4 110.2(3) . . . . ?
C15 W2 B5 B4 -91.7(4) . . . . ?
C19 W2 B5 B4 -138.4(5) . . . . ?
C13 W2 B5 B4 -58.3(4) . . . . ?
C11 W2 B5 B4 -54.3(7) . . . . ?
W1 W2 B5 B4 68.5(3) . . . . ?
B3 W2 B5 W1 -42.2(2) . . . . ?
B2 W2 B5 W1 -0.8(3) . . . . ?
B4 W2 B5 W1 -68.5(3) . . . . ?
C17 W2 B5 W1 164.49(19) . . . . ?
B1 W2 B5 W1 41.8(2) . . . . ?
C15 W2 B5 W1 -160.2(3) . . . . ?
C19 W2 B5 W1 153.2(4) . . . . ?
C13 W2 B5 W1 -126.8(2) . . . . ?
C11 W2 B5 W1 -122.7(5) . . . . ?
B3 W1 C1 C9 140.5(5) . . . . ?
B4 W1 C1 C9 95.5(5) . . . . ?
B2 W1 C1 C9 -179.3(5) . . . . ?
B1 W1 C1 C9 -143.1(5) . . . . ?
C7 W1 C1 C9 -36.8(4) . . . . ?
C5 W1 C1 C9 -78.6(5) . . . . ?
B5 W1 C1 C9 58.2(5) . . . . ?
C3 W1 C1 C9 -116.7(6) . . . . ?
W2 W1 C1 C9 128.7(4) . . . . ?
B3 W1 C1 C3 -102.8(5) . . . . ?
B4 W1 C1 C3 -147.8(4) . . . . ?
B2 W1 C1 C3 -62.6(5) . . . . ?
B1 W1 C1 C3 -26.4(7) . . . . ?
C7 W1 C1 C3 79.9(5) . . . . ?
C9 W1 C1 C3 116.7(6) . . . . ?
C5 W1 C1 C3 38.1(4) . . . . ?
B5 W1 C1 C3 174.9(4) . . . . ?
W2 W1 C1 C3 -114.6(4) . . . . ?
B3 W1 C1 C2 19.4(9) . . . . ?
B4 W1 C1 C2 -25.6(9) . . . . ?
B2 W1 C1 C2 59.6(9) . . . . ?
B1 W1 C1 C2 95.8(9) . . . . ?
C7 W1 C1 C2 -157.8(10) . . . . ?
C9 W1 C1 C2 -121.1(10) . . . . ?
C5 W1 C1 C2 160.3(10) . . . . ?
B5 W1 C1 C2 -62.8(10) . . . . ?
C3 W1 C1 C2 122.2(11) . . . . ?
W2 W1 C1 C2 7.6(10) . . . . ?
C9 C1 C3 C5 -0.8(7) . . . . ?
C2 C1 C3 C5 175.1(6) . . . . ?
W1 C1 C3 C5 -63.7(4) . . . . ?
C9 C1 C3 C4 -174.9(7) . . . . ?
C2 C1 C3 C4 1.1(11) . . . . ?
W1 C1 C3 C4 122.3(7) . . . . ?
C9 C1 C3 W1 62.8(4) . . . . ?
C2 C1 C3 W1 -121.2(7) . . . . ?
B3 W1 C3 C5 -167.3(4) . . . . ?
B4 W1 C3 C5 154.4(4) . . . . ?
B2 W1 C3 C5 -122.4(4) . . . . ?
B1 W1 C3 C5 -81.3(4) . . . . ?
C7 W1 C3 C5 36.9(4) . . . . ?
C9 W1 C3 C5 77.7(5) . . . . ?
B5 W1 C3 C5 102.5(8) . . . . ?
C1 W1 C3 C5 114.7(6) . . . . ?
W2 W1 C3 C5 -138.6(4) . . . . ?
B3 W1 C3 C1 78.0(5) . . . . ?
B4 W1 C3 C1 39.7(5) . . . . ?
B2 W1 C3 C1 122.9(5) . . . . ?
B1 W1 C3 C1 164.1(4) . . . . ?
C7 W1 C3 C1 -77.8(5) . . . . ?
C9 W1 C3 C1 -37.0(5) . . . . ?
C5 W1 C3 C1 -114.7(6) . . . . ?
B5 W1 C3 C1 -12.2(10) . . . . ?
W2 W1 C3 C1 106.7(4) . . . . ?
B3 W1 C3 C4 -45.5(8) . . . . ?
B4 W1 C3 C4 -83.8(8) . . . . ?
B2 W1 C3 C4 -0.6(8) . . . . ?
B1 W1 C3 C4 40.5(8) . . . . ?
C7 W1 C3 C4 158.7(9) . . . . ?
C9 W1 C3 C4 -160.5(9) . . . . ?
C5 W1 C3 C4 121.8(9) . . . . ?
B5 W1 C3 C4 -135.7(9) . . . . ?
C1 W1 C3 C4 -123.5(10) . . . . ?
W2 W1 C3 C4 -16.8(9) . . . . ?
C1 C3 C5 C7 0.6(7) . . . . ?
C4 C3 C5 C7 174.7(6) . . . . ?
W1 C3 C5 C7 -63.7(4) . . . . ?
C1 C3 C5 C6 -178.4(6) . . . . ?
C4 C3 C5 C6 -4.3(11) . . . . ?
W1 C3 C5 C6 117.2(7) . . . . ?
C1 C3 C5 W1 64.4(4) . . . . ?
C4 C3 C5 W1 -121.5(7) . . . . ?
B3 W1 C5 C7 133.6(5) . . . . ?
B4 W1 C5 C7 66.1(8) . . . . ?
B2 W1 C5 C7 -179.9(4) . . . . ?
B1 W1 C5 C7 -133.1(4) . . . . ?
C9 W1 C5 C7 37.3(4) . . . . ?
B5 W1 C5 C7 -28.1(6) . . . . ?
C1 W1 C5 C7 79.0(5) . . . . ?
C3 W1 C5 C7 117.1(6) . . . . ?
W2 W1 C5 C7 -147.7(4) . . . . ?
B3 W1 C5 C3 16.5(5) . . . . ?
B4 W1 C5 C3 -51.0(8) . . . . ?
B2 W1 C5 C3 63.0(4) . . . . ?
B1 W1 C5 C3 109.8(4) . . . . ?
C7 W1 C5 C3 -117.1(6) . . . . ?
C9 W1 C5 C3 -79.9(4) . . . . ?
B5 W1 C5 C3 -145.2(4) . . . . ?
C1 W1 C5 C3 -38.1(4) . . . . ?
W2 W1 C5 C3 95.2(5) . . . . ?
B3 W1 C5 C6 -105.1(9) . . . . ?
B4 W1 C5 C6 -172.5(8) . . . . ?
B2 W1 C5 C6 -58.5(9) . . . . ?
B1 W1 C5 C6 -11.7(9) . . . . ?
C7 W1 C5 C6 121.3(10) . . . . ?
C9 W1 C5 C6 158.6(9) . . . . ?
B5 W1 C5 C6 93.3(9) . . . . ?
C1 W1 C5 C6 -159.7(9) . . . . ?
C3 W1 C5 C6 -121.6(10) . . . . ?
W2 W1 C5 C6 -26.4(11) . . . . ?
C3 C5 C7 C9 -0.2(7) . . . . ?
C6 C5 C7 C9 178.8(6) . . . . ?
W1 C5 C7 C9 -64.9(5) . . . . ?
C3 C5 C7 C8 -174.0(6) . . . . ?
C6 C5 C7 C8 5.0(11) . . . . ?
W1 C5 C7 C8 121.3(7) . . . . ?
C3 C5 C7 W1 64.7(4) . . . . ?
C6 C5 C7 W1 -116.3(7) . . . . ?
B3 W1 C7 C9 32.4(7) . . . . ?
B4 W1 C7 C9 -32.1(5) . . . . ?
B2 W1 C7 C9 115.8(5) . . . . ?
B1 W1 C7 C9 175.4(4) . . . . ?
C5 W1 C7 C9 115.5(6) . . . . ?
B5 W1 C7 C9 -81.7(4) . . . . ?
C1 W1 C7 C9 37.3(4) . . . . ?
C3 W1 C7 C9 78.8(4) . . . . ?
W2 W1 C7 C9 -110.3(7) . . . . ?
B3 W1 C7 C5 -83.1(6) . . . . ?
B4 W1 C7 C5 -147.6(4) . . . . ?
B2 W1 C7 C5 0.2(7) . . . . ?
B1 W1 C7 C5 59.9(5) . . . . ?
C9 W1 C7 C5 -115.5(6) . . . . ?
B5 W1 C7 C5 162.8(4) . . . . ?
C1 W1 C7 C5 -78.2(4) . . . . ?
C3 W1 C7 C5 -36.7(4) . . . . ?
W2 W1 C7 C5 134.1(5) . . . . ?
B3 W1 C7 C8 155.9(8) . . . . ?
B4 W1 C7 C8 91.4(10) . . . . ?
B2 W1 C7 C8 -120.7(9) . . . . ?
B1 W1 C7 C8 -61.1(10) . . . . ?
C9 W1 C7 C8 123.5(11) . . . . ?
C5 W1 C7 C8 -121.0(11) . . . . ?
B5 W1 C7 C8 41.9(10) . . . . ?
C1 W1 C7 C8 160.8(10) . . . . ?
C3 W1 C7 C8 -157.7(10) . . . . ?
W2 W1 C7 C8 13.2(14) . . . . ?
C5 C7 C9 C1 -0.3(7) . . . . ?
C8 C7 C9 C1 173.3(7) . . . . ?
W1 C7 C9 C1 -65.0(5) . . . . ?
C5 C7 C9 C10 -177.6(6) . . . . ?
C8 C7 C9 C10 -4.0(11) . . . . ?
W1 C7 C9 C10 117.7(7) . . . . ?
C5 C7 C9 W1 64.7(4) . . . . ?
C8 C7 C9 W1 -121.7(7) . . . . ?
C3 C1 C9 C7 0.7(7) . . . . ?
C2 C1 C9 C7 -175.2(6) . . . . ?
W1 C1 C9 C7 64.3(4) . . . . ?
C3 C1 C9 C10 178.0(7) . . . . ?
C2 C1 C9 C10 2.0(11) . . . . ?
W1 C1 C9 C10 -118.4(7) . . . . ?
C3 C1 C9 W1 -63.6(4) . . . . ?
C2 C1 C9 W1 120.5(7) . . . . ?
B3 W1 C9 C7 -160.7(4) . . . . ?
B4 W1 C9 C7 155.0(4) . . . . ?
B2 W1 C9 C7 -115.4(5) . . . . ?
B1 W1 C9 C7 -10.7(9) . . . . ?
C5 W1 C9 C7 -37.9(4) . . . . ?
B5 W1 C9 C7 109.0(4) . . . . ?
C1 W1 C9 C7 -116.5(6) . . . . ?
C3 W1 C9 C7 -79.5(4) . . . . ?
W2 W1 C9 C7 146.0(3) . . . . ?
B3 W1 C9 C1 -44.2(5) . . . . ?
B4 W1 C9 C1 -88.4(5) . . . . ?
B2 W1 C9 C1 1.1(7) . . . . ?
B1 W1 C9 C1 105.8(8) . . . . ?
C7 W1 C9 C1 116.5(6) . . . . ?
C5 W1 C9 C1 78.6(4) . . . . ?
B5 W1 C9 C1 -134.5(4) . . . . ?
C3 W1 C9 C1 37.0(4) . . . . ?
W2 W1 C9 C1 -97.4(4) . . . . ?
B3 W1 C9 C10 78.3(10) . . . . ?
B4 W1 C9 C10 34.0(10) . . . . ?
B2 W1 C9 C10 123.5(10) . . . . ?
B1 W1 C9 C10 -131.7(10) . . . . ?
C7 W1 C9 C10 -121.1(12) . . . . ?
C5 W1 C9 C10 -159.0(11) . . . . ?
B5 W1 C9 C10 -12.1(11) . . . . ?
C1 W1 C9 C10 122.4(12) . . . . ?
C3 W1 C9 C10 159.5(11) . . . . ?
W2 W1 C9 C10 25.0(12) . . . . ?
B3 W2 C11 C19 158.6(4) . . . . ?
B2 W2 C11 C19 113.6(4) . . . . ?
B4 W2 C11 C19 -163.2(4) . . . . ?
C17 W2 C11 C19 -36.6(4) . . . . ?
B1 W2 C11 C19 75.0(4) . . . . ?
C15 W2 C11 C19 -78.5(4) . . . . ?
C13 W2 C11 C19 -116.2(6) . . . . ?
B5 W2 C11 C19 -122.2(6) . . . . ?
W1 W2 C11 C19 135.7(3) . . . . ?
B3 W2 C11 C13 -85.2(4) . . . . ?
B2 W2 C11 C13 -130.2(4) . . . . ?
B4 W2 C11 C13 -47.1(5) . . . . ?
C17 W2 C11 C13 79.6(4) . . . . ?
B1 W2 C11 C13 -168.8(4) . . . . ?
C15 W2 C11 C13 37.7(4) . . . . ?
C19 W2 C11 C13 116.2(6) . . . . ?
B5 W2 C11 C13 -6.1(8) . . . . ?
W1 W2 C11 C13 -108.1(4) . . . . ?
B3 W2 C11 C12 36.4(7) . . . . ?
B2 W2 C11 C12 -8.5(7) . . . . ?
B4 W2 C11 C12 74.6(7) . . . . ?
C17 W2 C11 C12 -158.7(7) . . . . ?
B1 W2 C11 C12 -47.2(7) . . . . ?
C15 W2 C11 C12 159.4(8) . . . . ?
C19 W2 C11 C12 -122.1(8) . . . . ?
C13 W2 C11 C12 121.7(8) . . . . ?
B5 W2 C11 C12 115.6(8) . . . . ?
W1 W2 C11 C12 13.6(8) . . . . ?
C19 C11 C13 C15 -0.7(7) . . . . ?
C12 C11 C13 C15 174.5(6) . . . . ?
W2 C11 C13 C15 -63.8(5) . . . . ?
C19 C11 C13 C14 -172.3(7) . . . . ?
C12 C11 C13 C14 2.9(11) . . . . ?
W2 C11 C13 C14 124.6(7) . . . . ?
C19 C11 C13 W2 63.1(4) . . . . ?
C12 C11 C13 W2 -121.7(7) . . . . ?
B3 W2 C13 C11 94.5(4) . . . . ?
B2 W2 C13 C11 55.6(4) . . . . ?
B4 W2 C13 C11 139.8(4) . . . . ?
C17 W2 C13 C11 -78.8(4) . . . . ?
B1 W2 C13 C11 20.4(7) . . . . ?
C15 W2 C13 C11 -116.1(6) . . . . ?
C19 W2 C13 C11 -37.2(4) . . . . ?
B5 W2 C13 C11 177.1(4) . . . . ?
W1 W2 C13 C11 111.3(4) . . . . ?
B3 W2 C13 C15 -149.4(5) . . . . ?
B2 W2 C13 C15 171.7(4) . . . . ?
B4 W2 C13 C15 -104.1(5) . . . . ?
C17 W2 C13 C15 37.3(4) . . . . ?
B1 W2 C13 C15 136.5(5) . . . . ?
C19 W2 C13 C15 78.8(4) . . . . ?
B5 W2 C13 C15 -66.8(5) . . . . ?
C11 W2 C13 C15 116.1(6) . . . . ?
W1 W2 C13 C15 -132.6(4) . . . . ?
B3 W2 C13 C14 -28.8(9) . . . . ?
B2 W2 C13 C14 -67.7(9) . . . . ?
B4 W2 C13 C14 16.5(9) . . . . ?
C17 W2 C13 C14 157.9(10) . . . . ?
B1 W2 C13 C14 -102.9(9) . . . . ?
C15 W2 C13 C14 120.6(11) . . . . ?
C19 W2 C13 C14 -160.5(10) . . . . ?
B5 W2 C13 C14 53.8(10) . . . . ?
C11 W2 C13 C14 -123.3(11) . . . . ?
W1 W2 C13 C14 -12.0(11) . . . . ?
C11 C13 C15 C17 1.4(8) . . . . ?
C14 C13 C15 C17 173.2(6) . . . . ?
W2 C13 C15 C17 -63.2(5) . . . . ?
C11 C13 C15 C16 -177.6(7) . . . . ?
C14 C13 C15 C16 -5.9(12) . . . . ?
W2 C13 C15 C16 117.8(7) . . . . ?
C11 C13 C15 W2 64.6(5) . . . . ?
C14 C13 C15 W2 -123.6(7) . . . . ?
B3 W2 C15 C17 152.0(4) . . . . ?
B2 W2 C15 C17 102.2(6) . . . . ?
B4 W2 C15 C17 -163.6(4) . . . . ?
B1 W2 C15 C17 -4.9(9) . . . . ?
C19 W2 C15 C17 38.1(4) . . . . ?
C13 W2 C15 C17 116.6(6) . . . . ?
B5 W2 C15 C17 -117.3(4) . . . . ?
C11 W2 C15 C17 79.4(4) . . . . ?
W1 W2 C15 C17 -148.9(3) . . . . ?
B3 W2 C15 C13 35.3(5) . . . . ?
B2 W2 C15 C13 -14.4(7) . . . . ?
B4 W2 C15 C13 79.8(5) . . . . ?
C17 W2 C15 C13 -116.6(6) . . . . ?
B1 W2 C15 C13 -121.5(7) . . . . ?
C19 W2 C15 C13 -78.6(4) . . . . ?
B5 W2 C15 C13 126.0(4) . . . . ?
C11 W2 C15 C13 -37.3(4) . . . . ?
W1 W2 C15 C13 94.5(5) . . . . ?
B3 W2 C15 C16 -86.2(8) . . . . ?
B2 W2 C15 C16 -135.9(8) . . . . ?
B4 W2 C15 C16 -41.8(8) . . . . ?
C17 W2 C15 C16 121.8(10) . . . . ?
B1 W2 C15 C16 116.9(8) . . . . ?
C19 W2 C15 C16 159.9(9) . . . . ?
C13 W2 C15 C16 -121.6(10) . . . . ?
B5 W2 C15 C16 4.5(9) . . . . ?
C11 W2 C15 C16 -158.8(9) . . . . ?
W1 W2 C15 C16 -27.1(11) . . . . ?
C13 C15 C17 C19 -1.6(7) . . . . ?
C16 C15 C17 C19 177.5(7) . . . . ?
W2 C15 C17 C19 -65.3(4) . . . . ?
C13 C15 C17 C18 -175.0(6) . . . . ?
C16 C15 C17 C18 4.0(11) . . . . ?
W2 C15 C17 C18 121.3(7) . . . . ?
C13 C15 C17 W2 63.7(5) . . . . ?
C16 C15 C17 W2 -117.2(7) . . . . ?
B3 W2 C17 C19 65.1(6) . . . . ?
B2 W2 C17 C19 -12.5(5) . . . . ?
B4 W2 C17 C19 137.4(4) . . . . ?
B1 W2 C17 C19 -67.5(4) . . . . ?
C15 W2 C17 C19 114.7(6) . . . . ?
C13 W2 C17 C19 77.5(4) . . . . ?
B5 W2 C17 C19 -170.5(4) . . . . ?
C11 W2 C17 C19 36.3(4) . . . . ?
W1 W2 C17 C19 -126.2(5) . . . . ?
B3 W2 C17 C15 -49.7(7) . . . . ?
B2 W2 C17 C15 -127.3(5) . . . . ?
B4 W2 C17 C15 22.7(6) . . . . ?
B1 W2 C17 C15 177.7(4) . . . . ?
C19 W2 C17 C15 -114.7(6) . . . . ?
C13 W2 C17 C15 -37.2(5) . . . . ?
B5 W2 C17 C15 74.8(5) . . . . ?
C11 W2 C17 C15 -78.5(5) . . . . ?
W1 W2 C17 C15 119.1(6) . . . . ?
B3 W2 C17 C18 -173.4(6) . . . . ?
B2 W2 C17 C18 109.0(7) . . . . ?
B4 W2 C17 C18 -101.0(7) . . . . ?
B1 W2 C17 C18 54.0(7) . . . . ?
C15 W2 C17 C18 -123.7(8) . . . . ?
C19 W2 C17 C18 121.5(8) . . . . ?
C13 W2 C17 C18 -161.0(7) . . . . ?
B5 W2 C17 C18 -49.0(7) . . . . ?
C11 W2 C17 C18 157.8(7) . . . . ?
W1 W2 C17 C18 -4.7(11) . . . . ?
C15 C17 C19 C11 1.1(7) . . . . ?
C18 C17 C19 C11 174.8(6) . . . . ?
W2 C17 C19 C11 -63.9(4) . . . . ?
C15 C17 C19 C20 -177.6(6) . . . . ?
C18 C17 C19 C20 -4.0(10) . . . . ?
W2 C17 C19 C20 117.4(6) . . . . ?
C15 C17 C19 W2 65.0(4) . . . . ?
C18 C17 C19 W2 -121.4(6) . . . . ?
C13 C11 C19 C17 -0.3(7) . . . . ?
C12 C11 C19 C17 -175.5(6) . . . . ?
W2 C11 C19 C17 62.8(4) . . . . ?
C13 C11 C19 C20 178.5(6) . . . . ?
C12 C11 C19 C20 3.3(10) . . . . ?
W2 C11 C19 C20 -118.4(6) . . . . ?
C13 C11 C19 W2 -63.1(4) . . . . ?
C12 C11 C19 W2 121.7(7) . . . . ?
B3 W2 C19 C17 -143.9(4) . . . . ?
B2 W2 C19 C17 171.5(4) . . . . ?
B4 W2 C19 C17 -86.6(6) . . . . ?
B1 W2 C19 C17 125.2(4) . . . . ?
C15 W2 C19 C17 -38.4(4) . . . . ?
C13 W2 C19 C17 -80.5(4) . . . . ?
B5 W2 C19 C17 17.6(7) . . . . ?
C11 W2 C19 C17 -117.9(6) . . . . ?
W1 W2 C19 C17 149.1(3) . . . . ?
B3 W2 C19 C11 -26.0(5) . . . . ?
B2 W2 C19 C11 -70.6(4) . . . . ?
B4 W2 C19 C11 31.4(7) . . . . ?
C17 W2 C19 C11 117.9(5) . . . . ?
B1 W2 C19 C11 -116.9(4) . . . . ?
C15 W2 C19 C11 79.5(5) . . . . ?
C13 W2 C19 C11 37.4(4) . . . . ?
B5 W2 C19 C11 135.6(5) . . . . ?
W1 W2 C19 C11 -93.0(4) . . . . ?
B3 W2 C19 C20 94.1(6) . . . . ?
B2 W2 C19 C20 49.5(6) . . . . ?
B4 W2 C19 C20 151.4(6) . . . . ?
C17 W2 C19 C20 -122.1(7) . . . . ?
B1 W2 C19 C20 3.1(6) . . . . ?
C15 W2 C19 C20 -160.5(6) . . . . ?
C13 W2 C19 C20 157.4(6) . . . . ?
B5 W2 C19 C20 -104.4(7) . . . . ?
C11 W2 C19 C20 120.0(7) . . . . ?
W1 W2 C19 C20 27.0(7) . . . . ?
